data_2217594
loop_
_publ_author_name
'Wang, Jing-Hua'
'Gao, Po'
'Yan, Peng-Fei'
'Li, Guang-Ming'
'Hou, Guang-Feng'

_publ_section_title
;{\m-6,6'-Dimethoxy-2,2'-[propane-1,3-diylbis(nitrilomethylidyne)]diphenolato}trinitratocopper(II)samarium(III)
 acetone solvate
;
_journal_coeditor_code NG2393
_journal_issue 2
_journal_name_full 'Acta Crystallographica Section E'
_journal_page_first m344
_journal_page_last m344
_journal_paper_doi 10.1107/S1600536807061454
_journal_volume 64
_journal_year 2008
_chemical_formula_iupac '[Cu Sm (C19 H20 N2 O4) (N O3)3], C3 H6 O'
_chemical_formula_moiety 'C19 H20 Cu N5 O13 Sm, C3 H6 O'
_chemical_formula_sum 'C22 H26 Cu N5 O14 Sm'
_chemical_formula_weight 798.37
_chemical_name_systematic
;trinitratocopper(II)samarium(III)
 acetone solvate
;
_space_group_IT_number 2
_symmetry_cell_setting triclinic
_symmetry_space_group_name_Hall '-P 1'
_symmetry_space_group_name_H-M 'P -1'
_atom_sites_solution_hydrogens geom
_atom_sites_solution_primary direct
_atom_sites_solution_secondary difmap
_audit_creation_method SHELXL-97
_cell_angle_alpha 73.071(18)
_cell_angle_beta 86.984(19)
_cell_angle_gamma 72.346(18)
_cell_formula_units_Z 2
_cell_length_a 9.384(5)
_cell_length_b 12.111(5)
_cell_length_c 13.529(6)
_cell_measurement_reflns_used 12555
_cell_measurement_temperature 295(2)
_cell_measurement_theta_max 54.97
_cell_measurement_theta_min 6.26
_cell_volume 1400.6(11)
_computing_cell_refinement 'RAPID-AUTO (Rigaku Corporation, 1998)'
_computing_data_collection 'RAPID-AUTO (Rigaku Corporation, 1998)'
_computing_data_reduction 'CrystalStructure (Rigaku/MSC, 2002)'
_computing_molecular_graphics 'SHELXTL (Sheldrick, 1997b)'
_computing_publication_material 'SHELXL97 (Sheldrick, 1997a)'
_computing_structure_refinement 'SHELXL97 (Sheldrick, 1997a)'
_computing_structure_solution 'SHELXS97 (Sheldrick, 1997a)'
_diffrn_ambient_temperature 295(2)
_diffrn_measured_fraction_theta_full 0.974
_diffrn_measured_fraction_theta_max 0.974
_diffrn_measurement_device_type 'Rigaku R-AXIS RAPID'
_diffrn_measurement_method '\w scan'
_diffrn_radiation_monochromator graphite
_diffrn_radiation_source 'fine-focus sealed tube'
_diffrn_radiation_type MoK\a
_diffrn_radiation_wavelength 0.71073
_diffrn_reflns_av_R_equivalents 0.0231
_diffrn_reflns_av_sigmaI/netI 0.0292
_diffrn_reflns_limit_h_max 12
_diffrn_reflns_limit_h_min -12
_diffrn_reflns_limit_k_max 15
_diffrn_reflns_limit_k_min -15
_diffrn_reflns_limit_l_max 17
_diffrn_reflns_limit_l_min -17
_diffrn_reflns_number 13938
_diffrn_reflns_theta_full 27.68
_diffrn_reflns_theta_max 27.68
_diffrn_reflns_theta_min 3.15
_diffrn_standards_decay_% 0
_diffrn_standards_interval_count 0
_diffrn_standards_interval_time 0
_diffrn_standards_number 0
_exptl_absorpt_coefficient_mu 2.914
_exptl_absorpt_correction_T_max 0.6104
_exptl_absorpt_correction_T_min 0.4455
_exptl_absorpt_correction_type multi-scan
_exptl_absorpt_process_details '(ABSCOR; Higashi, 1995)'
_exptl_crystal_colour green
_exptl_crystal_density_diffrn 1.893
_exptl_crystal_density_method 'not measured'
_exptl_crystal_description block
_exptl_crystal_F_000 792
_exptl_crystal_size_max 0.33
_exptl_crystal_size_mid 0.30
_exptl_crystal_size_min 0.19
_refine_diff_density_max 0.570
_refine_diff_density_min -0.411
_refine_ls_extinction_method none
_refine_ls_goodness_of_fit_ref 1.088
_refine_ls_hydrogen_treatment constr
_refine_ls_matrix_type full
_refine_ls_number_parameters 392
_refine_ls_number_reflns 6381
_refine_ls_number_restraints 0
_refine_ls_restrained_S_all 1.088
_refine_ls_R_factor_all 0.0309
_refine_ls_R_factor_gt 0.0257
_refine_ls_shift/su_max 0.001
_refine_ls_shift/su_mean 0.000
_refine_ls_structure_factor_coef Fsqd
_refine_ls_weighting_details 'calc w=1/[\s^2^(Fo^2^)+(0.0234P)^2^+0.9589P] where P=(Fo^2^+2Fc^2^)/3'
_refine_ls_weighting_scheme calc
_refine_ls_wR_factor_gt 0.0564
_refine_ls_wR_factor_ref 0.0618
_reflns_number_gt 5692
_reflns_number_total 6381
_reflns_threshold_expression >2sigma(I)
_cod_data_source_file ng2393.cif
_cod_data_source_block I
_cod_depositor_comments
;
The following automatic conversions were performed:
'_symmetry_cell_setting' value 'Triclinic' changed to 'triclinic'
according to '/home/saulius/struct/CIF-dictionaries/cif_core.dic'
dictionary named 'cif_core.dic' version 2.4.1 from 2010-06-29.

Automatic conversion script
Id: cif_fix_enum 1527 2010-12-29 10:47:43Z saulius 

The following automatic conversions were performed:

'_symmetry_cell_setting' value 'Triclinic' changed to 'triclinic'
according to /home/saulius/struct/CIF-dictionaries/cif_core.dic
dictionary named 'cif_core.dic' version 2.4.1 from 2010-06-29.

Automatic conversion script
Id: cif_fix_values 1715 2011-07-08 13:25:40Z adriana 
;
_cod_original_cell_volume 1400.5(11)
_cod_database_code 2217594
_cod_database_fobs_code 2217594

loop_
_symmetry_equiv_pos_as_xyz
'x, y, z'
'-x, -y, -z'

loop_
_atom_site_type_symbol
_atom_site_label
_atom_site_fract_x
_atom_site_fract_y
_atom_site_fract_z
_atom_site_U_iso_or_equiv
_atom_site_adp_type
_atom_site_calc_flag
_atom_site_refinement_flags
_atom_site_occupancy
C C1 0.5501(3) 0.7332(2) 0.4170(2) 0.0360(6) Uani d . 1
C C2 0.6420(3) 0.7711(2) 0.3375(2) 0.0380(6) Uani d . 1
C C3 0.7936(3) 0.7349(3) 0.3504(3) 0.0465(7) Uani d . 1
H H1 0.8522 0.7622 0.2969 0.056 Uiso calc R 1
C C4 0.8598(4) 0.6566(3) 0.4449(3) 0.0537(9) Uani d . 1
H H2 0.9634 0.6310 0.4546 0.064 Uiso calc R 1
C C5 0.7740(4) 0.6175(3) 0.5226(3) 0.0527(8) Uani d . 1
H H3 0.8195 0.5648 0.5852 0.063 Uiso calc R 1
C C6 0.6162(3) 0.6554(3) 0.5105(2) 0.0422(7) Uani d . 1
C C7 0.5318(4) 0.6060(3) 0.5936(2) 0.0490(8) Uani d . 1
H H4 0.5879 0.5478 0.6504 0.059 Uiso calc R 1
C C8 0.3395(5) 0.5602(4) 0.6970(3) 0.0819(14) Uani d . 1
H H5 0.3455 0.5953 0.7520 0.098 Uiso calc R 1
H H6 0.4067 0.4780 0.7162 0.098 Uiso calc R 1
C C9 0.1820(5) 0.5565(3) 0.6872(3) 0.0663(11) Uani d . 1
H H7 0.1718 0.5328 0.6260 0.080 Uiso calc R 1
H H8 0.1627 0.4960 0.7468 0.080 Uiso calc R 1
C C10 0.0698(4) 0.6750(3) 0.6799(2) 0.0538(8) Uani d . 1
H H9 -0.0281 0.6636 0.6933 0.065 Uiso calc R 1
H H10 0.0937 0.7071 0.7326 0.065 Uiso calc R 1
C C11 -0.0655(3) 0.8406(3) 0.5481(2) 0.0424(7) Uani d . 1
H H11 -0.1403 0.8359 0.5956 0.051 Uiso calc R 1
C C12 -0.1089(3) 0.9324(3) 0.4522(2) 0.0384(6) Uani d . 1
C C13 -0.2583(4) 1.0074(3) 0.4383(3) 0.0497(8) Uani d . 1
H H12 -0.3221 0.9999 0.4932 0.060 Uiso calc R 1
C C14 -0.3108(4) 1.0906(3) 0.3460(3) 0.0533(8) Uani d . 1
H H13 -0.4098 1.1394 0.3381 0.064 Uiso calc R 1
C C15 -0.2161(3) 1.1026(3) 0.2633(3) 0.0470(7) Uani d . 1
H H14 -0.2519 1.1588 0.1998 0.056 Uiso calc R 1
C C16 -0.0682(3) 1.0303(2) 0.2762(2) 0.0376(6) Uani d . 1
C C17 -0.0128(3) 0.9440(2) 0.3701(2) 0.0340(6) Uani d . 1
C C18 -0.0188(4) 1.1099(3) 0.0970(3) 0.0576(9) Uani d . 1
H H15 -0.0858 1.0772 0.0718 0.086 Uiso calc R 1
H H16 0.0640 1.1107 0.0523 0.086 Uiso calc R 1
H H17 -0.0709 1.1909 0.0983 0.086 Uiso calc R 1
C C19 0.6504(4) 0.8849(4) 0.1599(3) 0.0568(9) Uani d . 1
H H18 0.7168 0.9218 0.1802 0.085 Uiso calc R 1
H H19 0.5843 0.9427 0.1042 0.085 Uiso calc R 1
H H20 0.7078 0.8167 0.1376 0.085 Uiso calc R 1
C C20 0.1935(7) 0.3884(5) -0.0090(5) 0.1100(19) Uani d . 1
H H21 0.1201 0.4099 -0.0636 0.165 Uiso calc R 1
H H22 0.1525 0.3581 0.0562 0.165 Uiso calc R 1
H H23 0.2805 0.3270 -0.0197 0.165 Uiso calc R 1
C C21 0.2360(6) 0.4971(4) -0.0088(4) 0.0800(13) Uani d . 1
C C22 0.3365(7) 0.4818(5) 0.0816(4) 0.1022(18) Uani d . 1
H H24 0.3632 0.5547 0.0722 0.153 Uiso calc R 1
H H25 0.4256 0.4154 0.0852 0.153 Uiso calc R 1
H H26 0.2844 0.4658 0.1447 0.153 Uiso calc R 1
Cu Cu2 0.24465(4) 0.75758(3) 0.49629(3) 0.03670(8) Uani d . 1
N N1 0.3895(3) 0.6310(2) 0.60036(19) 0.0498(7) Uani d . 1
N N2 0.0646(3) 0.7631(2) 0.57760(18) 0.0402(5) Uani d . 1
N N3 0.3263(3) 1.1105(2) 0.2284(2) 0.0510(7) Uani d . 1
N N4 0.3808(3) 0.8126(3) 0.0426(2) 0.0478(6) Uani d . 1
N N5 0.1427(3) 0.6889(3) 0.2369(2) 0.0528(7) Uani d . 1
O O1 0.4021(2) 0.77107(19) 0.39863(15) 0.0439(5) Uani d . 1
O O2 0.5643(2) 0.84507(19) 0.24634(16) 0.0447(5) Uani d . 1
O O3 0.1281(2) 0.87450(18) 0.37652(15) 0.0411(5) Uani d . 1
O O4 0.0358(2) 1.03583(18) 0.20020(16) 0.0436(5) Uani d . 1
O O5 0.3167(3) 1.0333(2) 0.31093(18) 0.0543(6) Uani d . 1
O O6 0.3339(4) 1.2091(2) 0.2275(2) 0.0787(9) Uani d . 1
O O7 0.3255(3) 1.0798(2) 0.14667(18) 0.0535(6) Uani d . 1
O O8 0.3018(3) 0.9182(2) 0.04383(17) 0.0524(5) Uani d . 1
O O9 0.4101(3) 0.7863(3) -0.0366(2) 0.0736(8) Uani d . 1
O O10 0.4267(3) 0.7385(2) 0.12933(19) 0.0545(6) Uani d . 1
O O11 0.0985(3) 0.7954(2) 0.1774(2) 0.0568(6) Uani d . 1
O O12 0.0852(4) 0.6118(3) 0.2345(3) 0.0822(9) Uani d . 1
O O13 0.2480(3) 0.6667(2) 0.2982(2) 0.0590(6) Uani d . 1
O O14 0.2011(5) 0.5883(3) -0.0775(3) 0.1208(15) Uani d . 1
Sm Sm1 0.286846(16) 0.877380(13) 0.233252(11) 0.03533(5) Uani d . 1

loop_
_atom_site_aniso_label
_atom_site_aniso_U_11
_atom_site_aniso_U_22
_atom_site_aniso_U_33
_atom_site_aniso_U_12
_atom_site_aniso_U_13
_atom_site_aniso_U_23
C1 0.0338(14) 0.0327(13) 0.0389(14) -0.0044(11) -0.0040(11) -0.0115(12)
C2 0.0372(15) 0.0340(13) 0.0426(15) -0.0094(11) -0.0013(12) -0.0117(12)
C3 0.0372(16) 0.0438(16) 0.063(2) -0.0129(13) 0.0002(14) -0.0205(16)
C4 0.0359(16) 0.0490(18) 0.075(2) -0.0042(14) -0.0133(16) -0.0223(18)
C5 0.0488(19) 0.0469(17) 0.055(2) 0.0011(14) -0.0207(16) -0.0163(16)
C6 0.0437(16) 0.0355(14) 0.0418(16) -0.0010(12) -0.0114(13) -0.0120(13)
C7 0.054(2) 0.0409(15) 0.0349(15) 0.0064(14) -0.0118(14) -0.0049(13)
C8 0.084(3) 0.067(2) 0.045(2) 0.009(2) 0.012(2) 0.0240(18)
C9 0.112(4) 0.0417(17) 0.0437(19) -0.033(2) 0.014(2) -0.0017(15)
C10 0.060(2) 0.065(2) 0.0346(16) -0.0272(17) 0.0042(14) -0.0029(15)
C11 0.0416(16) 0.0494(16) 0.0441(16) -0.0206(13) 0.0115(13) -0.0198(14)
C12 0.0362(15) 0.0393(14) 0.0442(16) -0.0129(12) 0.0015(12) -0.0174(13)
C13 0.0403(17) 0.0566(19) 0.059(2) -0.0135(14) 0.0077(15) -0.0286(17)
C14 0.0332(16) 0.0585(19) 0.067(2) -0.0022(14) -0.0076(15) -0.0275(18)
C15 0.0414(17) 0.0416(15) 0.0527(18) 0.0004(13) -0.0143(14) -0.0164(14)
C16 0.0365(15) 0.0346(13) 0.0420(15) -0.0074(11) -0.0021(12) -0.0144(12)
C17 0.0315(13) 0.0328(13) 0.0378(14) -0.0079(10) -0.0037(11) -0.0115(11)
C18 0.061(2) 0.0499(18) 0.0401(17) 0.0023(16) -0.0113(15) 0.0023(15)
C19 0.051(2) 0.070(2) 0.052(2) -0.0303(17) 0.0147(16) -0.0114(18)
C20 0.117(5) 0.084(3) 0.109(4) -0.019(3) -0.038(4) -0.003(3)
C21 0.099(4) 0.056(2) 0.063(3) -0.003(2) 0.019(2) -0.010(2)
C22 0.153(6) 0.071(3) 0.081(3) -0.034(3) 0.015(3) -0.022(3)
Cu2 0.03880(19) 0.03451(16) 0.02912(16) -0.00780(14) -0.00024(14) -0.00084(14)
N1 0.0625(18) 0.0373(13) 0.0317(13) -0.0001(12) 0.0018(12) 0.0014(11)
N2 0.0490(15) 0.0431(13) 0.0323(12) -0.0213(11) 0.0042(11) -0.0092(11)
N3 0.0517(16) 0.0426(14) 0.0546(17) -0.0123(12) -0.0041(13) -0.0090(13)
N4 0.0424(15) 0.0607(17) 0.0417(15) -0.0184(13) 0.0044(12) -0.0147(13)
N5 0.0500(17) 0.0454(15) 0.0623(18) -0.0177(13) 0.0185(14) -0.0138(14)
O1 0.0326(10) 0.0514(12) 0.0324(10) -0.0059(9) -0.0036(8) 0.0044(9)
O2 0.0373(11) 0.0522(12) 0.0375(11) -0.0141(9) 0.0013(9) -0.0015(9)
O3 0.0360(11) 0.0396(10) 0.0342(10) -0.0018(8) 0.0006(8) -0.0005(9)
O4 0.0397(11) 0.0387(10) 0.0376(11) -0.0001(8) -0.0067(9) 0.0004(9)
O5 0.0666(16) 0.0520(13) 0.0429(12) -0.0183(11) 0.0025(11) -0.0113(11)
O6 0.105(2) 0.0482(14) 0.085(2) -0.0268(15) -0.0138(18) -0.0155(14)
O7 0.0694(16) 0.0457(12) 0.0414(12) -0.0210(11) 0.0005(11) -0.0025(10)
O8 0.0641(15) 0.0494(12) 0.0365(11) -0.0139(11) 0.0023(10) -0.0052(10)
O9 0.0754(19) 0.098(2) 0.0495(15) -0.0150(16) 0.0049(13) -0.0367(16)
O10 0.0538(14) 0.0500(13) 0.0507(14) -0.0041(10) -0.0009(11) -0.0126(11)
O11 0.0489(14) 0.0500(13) 0.0649(16) -0.0132(10) -0.0024(11) -0.0077(12)
O12 0.085(2) 0.0648(17) 0.115(3) -0.0453(16) 0.0311(19) -0.0355(18)
O13 0.0676(17) 0.0407(12) 0.0568(15) -0.0125(11) 0.0042(13) -0.0008(11)
O14 0.180(4) 0.069(2) 0.076(2) -0.009(2) -0.003(2) 0.0073(18)
Sm1 0.03475(8) 0.03416(8) 0.02833(8) -0.00614(5) -0.00093(5) 0.00000(5)

loop_
_atom_type_symbol
_atom_type_description
_atom_type_scat_dispersion_real
_atom_type_scat_dispersion_imag
_atom_type_scat_source
C C 0.0033 0.0016 'International Tables Vol C Tables 4.2.6.8 and 6.1.1.4'
H H 0.0000 0.0000 'International Tables Vol C Tables 4.2.6.8 and 6.1.1.4'
N N 0.0061 0.0033 'International Tables Vol C Tables 4.2.6.8 and 6.1.1.4'
O O 0.0106 0.0060 'International Tables Vol C Tables 4.2.6.8 and 6.1.1.4'
Cu Cu 0.3201 1.2651 'International Tables Vol C Tables 4.2.6.8 and 6.1.1.4'
Sm Sm -0.1638 3.4418 'International Tables Vol C Tables 4.2.6.8 and 6.1.1.4'

loop_
_geom_angle_atom_site_label_1
_geom_angle_atom_site_label_2
_geom_angle_atom_site_label_3
_geom_angle
O1 C1 C6 122.4(3)
O1 C1 C2 118.8(3)
C6 C1 C2 118.7(3)
C3 C2 O2 124.3(3)
C3 C2 C1 121.9(3)
O2 C2 C1 113.8(2)
C2 C3 C4 119.1(3)
C2 C3 H1 120.4
C4 C3 H1 120.4
C5 C4 C3 120.2(3)
C5 C4 H2 119.9
C3 C4 H2 119.9
C4 C5 C6 121.2(3)
C4 C5 H3 119.4
C6 C5 H3 119.4
C1 C6 C5 118.8(3)
C1 C6 C7 122.5(3)
C5 C6 C7 118.6(3)
N1 C7 C6 128.8(3)
N1 C7 H4 115.6
C6 C7 H4 115.6
N1 C8 C9 112.9(3)
N1 C8 H5 109.0
C9 C8 H5 109.0
N1 C8 H6 109.0
C9 C8 H6 109.0
H5 C8 H6 107.8
C10 C9 C8 112.1(3)
C10 C9 H7 109.2
C8 C9 H7 109.2
C10 C9 H8 109.2
C8 C9 H8 109.2
H7 C9 H8 107.9
N2 C10 C9 112.3(3)
N2 C10 H9 109.2
C9 C10 H9 109.2
N2 C10 H10 109.2
C9 C10 H10 109.2
H9 C10 H10 107.9
N2 C11 C12 128.3(3)
N2 C11 H11 115.9
C12 C11 H11 115.9
C17 C12 C13 119.5(3)
C17 C12 C11 122.5(3)
C13 C12 C11 117.8(3)
C14 C13 C12 121.1(3)
C14 C13 H12 119.5
C12 C13 H12 119.5
C13 C14 C15 119.9(3)
C13 C14 H13 120.0
C15 C14 H13 120.0
C16 C15 C14 119.6(3)
C16 C15 H14 120.2
C14 C15 H14 120.2
O4 C16 C15 124.5(3)
O4 C16 C17 114.3(2)
C15 C16 C17 121.2(3)
O3 C17 C16 118.4(3)
O3 C17 C12 123.0(3)
C16 C17 C12 118.6(3)
O4 C18 H15 109.5
O4 C18 H16 109.5
H15 C18 H16 109.5
O4 C18 H17 109.5
H15 C18 H17 109.5
H16 C18 H17 109.5
O2 C19 H18 109.5
O2 C19 H19 109.5
H18 C19 H19 109.5
O2 C19 H20 109.5
H18 C19 H20 109.5
H19 C19 H20 109.5
C21 C20 H21 109.5
C21 C20 H22 109.5
H21 C20 H22 109.5
C21 C20 H23 109.5
H21 C20 H23 109.5
H22 C20 H23 109.5
O14 C21 C20 122.5(5)
O14 C21 C22 121.5(5)
C20 C21 C22 115.9(4)
C21 C22 H24 109.5
C21 C22 H25 109.5
H24 C22 H25 109.5
C21 C22 H26 109.5
H24 C22 H26 109.5
H25 C22 H26 109.5
O3 Cu2 O1 79.81(9)
O3 Cu2 N2 91.27(10)
O1 Cu2 N2 171.07(9)
O3 Cu2 N1 169.89(10)
O1 Cu2 N1 90.75(11)
N2 Cu2 N1 98.18(12)
C7 N1 C8 114.6(3)
C7 N1 Cu2 124.2(2)
C8 N1 Cu2 121.2(2)
C11 N2 C10 114.6(3)
C11 N2 Cu2 124.6(2)
C10 N2 Cu2 120.8(2)
O6 N3 O5 121.5(3)
O6 N3 O7 122.7(3)
O5 N3 O7 115.9(3)
O9 N4 O10 122.3(3)
O9 N4 O8 122.0(3)
O10 N4 O8 115.7(2)
O12 N5 O13 121.7(3)
O12 N5 O11 122.0(3)
O13 N5 O11 116.3(3)
C1 O1 Cu2 128.75(18)
C1 O1 Sm1 123.53(18)
Cu2 O1 Sm1 107.68(9)
C2 O2 C19 117.3(2)
C2 O2 Sm1 118.50(17)
C19 O2 Sm1 123.5(2)
C17 O3 Cu2 129.08(18)
C17 O3 Sm1 123.76(17)
Cu2 O3 Sm1 107.15(9)
C16 O4 C18 117.2(2)
C16 O4 Sm1 118.80(16)
C18 O4 Sm1 121.66(19)
N3 O5 Sm1 97.49(18)
N3 O7 Sm1 96.27(18)
N4 O8 Sm1 97.71(17)
N4 O10 Sm1 95.60(17)
N5 O11 Sm1 98.4(2)
N5 O13 Sm1 96.02(18)
O1 Sm1 O3 63.27(8)
O1 Sm1 O8 148.32(8)
O3 Sm1 O8 146.44(8)
O1 Sm1 O5 73.64(8)
O3 Sm1 O5 73.43(8)
O8 Sm1 O5 117.84(8)
O1 Sm1 O4 124.51(7)
O3 Sm1 O4 64.03(7)
O8 Sm1 O4 87.13(8)
O5 Sm1 O4 76.07(8)
O1 Sm1 O11 115.72(8)
O3 Sm1 O11 80.42(8)
O8 Sm1 O11 73.58(9)
O5 Sm1 O11 144.02(8)
O4 Sm1 O11 70.38(8)
O1 Sm1 O7 117.15(8)
O3 Sm1 O7 114.49(8)
O8 Sm1 O7 67.60(8)
O5 Sm1 O7 50.26(8)
O4 Sm1 O7 71.58(8)
O11 Sm1 O7 125.99(8)
O1 Sm1 O2 64.43(7)
O3 Sm1 O2 123.87(7)
O8 Sm1 O2 89.45(8)
O5 Sm1 O2 73.80(8)
O4 Sm1 O2 143.74(7)
O11 Sm1 O2 142.17(8)
O7 Sm1 O2 73.77(8)
O1 Sm1 O10 100.83(8)
O3 Sm1 O10 139.45(8)
O8 Sm1 O10 50.74(8)
O5 Sm1 O10 141.10(8)
O4 Sm1 O10 130.89(7)
O11 Sm1 O10 73.75(9)
O7 Sm1 O10 105.97(8)
O2 Sm1 O10 69.44(8)
O1 Sm1 O13 69.00(8)
O3 Sm1 O13 71.58(8)
O8 Sm1 O13 104.97(8)
O5 Sm1 O13 137.17(8)
O4 Sm1 O13 108.91(9)
O11 Sm1 O13 49.23(8)
O7 Sm1 O13 172.57(8)
O2 Sm1 O13 106.84(8)
O10 Sm1 O13 67.87(9)

loop_
_geom_bond_atom_site_label_1
_geom_bond_atom_site_label_2
_geom_bond_distance
C1 O1 1.335(3)
C1 C6 1.381(4)
C1 C2 1.402(4)
C2 C3 1.360(4)
C2 O2 1.382(4)
C3 C4 1.393(5)
C3 H1 0.9300
C4 C5 1.353(5)
C4 H2 0.9300
C5 C6 1.414(4)
C5 H3 0.9300
C6 C7 1.433(5)
C7 N1 1.281(4)
C7 H4 0.9300
C8 N1 1.481(4)
C8 C9 1.506(6)
C8 H5 0.9700
C8 H6 0.9700
C9 C10 1.479(5)
C9 H7 0.9700
C9 H8 0.9700
C10 N2 1.474(4)
C10 H9 0.9700
C10 H10 0.9700
C11 N2 1.291(4)
C11 C12 1.424(4)
C11 H11 0.9300
C12 C17 1.395(4)
C12 C13 1.407(4)
C13 C14 1.359(5)
C13 H12 0.9300
C14 C15 1.393(5)
C14 H13 0.9300
C15 C16 1.386(4)
C15 H14 0.9300
C16 O4 1.381(4)
C16 C17 1.394(4)
C17 O3 1.326(3)
C18 O4 1.443(4)
C18 H15 0.9600
C18 H16 0.9600
C18 H17 0.9600
C19 O2 1.436(4)
C19 H18 0.9600
C19 H19 0.9600
C19 H20 0.9600
C20 C21 1.488(7)
C20 H21 0.9600
C20 H22 0.9600
C20 H23 0.9600
C21 O14 1.186(5)
C21 C22 1.518(7)
C22 H24 0.9600
C22 H25 0.9600
C22 H26 0.9600
Cu2 O3 1.933(2)
Cu2 O1 1.942(2)
Cu2 N2 1.962(3)
Cu2 N1 1.965(3)
N3 O6 1.215(4)
N3 O5 1.249(4)
N3 O7 1.265(4)
N4 O9 1.201(3)
N4 O10 1.254(3)
N4 O8 1.274(3)
N5 O12 1.221(4)
N5 O13 1.238(4)
N5 O11 1.261(4)
O1 Sm1 2.359(2)
O2 Sm1 2.520(2)
O3 Sm1 2.380(2)
O4 Sm1 2.510(2)
O5 Sm1 2.501(2)
O7 Sm1 2.517(2)
O8 Sm1 2.469(2)
O10 Sm1 2.525(2)
O11 Sm1 2.515(3)
O13 Sm1 2.577(3)
